data_7130936
loop_
_publ_author_name
'Wang, Bo'
'Lin, Yiqing'

_publ_section_title
;
 Absolute configuration determination of SMTP-7 via microcrystal electron
 diffraction (MicroED)
;
_journal_name_full 'Chemical Communications'
_journal_paper_doi 10.1039/D2CC05218K
_journal_year 2022
_chemical_absolute_configuration unk
_chemical_formula_moiety 'C51 H68 N2 O10'
_chemical_formula_sum 'C51 H68 N2 O10'
_chemical_formula_weight 869.11
_chemical_name_common 'SMTP-7, TMS007, BIIB131'
_chemical_name_systematic
'(S)-2,5-bis((2R,3S)-2-((E)-4,8-dimethylnona-3,7-dien-1-yl)-3,5-dihydroxy-2-methyl-7-oxo-3,4,7,9-tetrahydropyrano[2,3-e]isoindol-8(2H)-yl)pentanoic acid'
_space_group_crystal_system orthorhombic
_space_group_IT_number 18
_space_group_name_Hall 'P 2 2ab'
_space_group_name_H-M_alt 'P 21 21 2'
_atom_sites_solution_hydrogens geom
_atom_sites_solution_primary dual
_audit_creation_date 2022-09-07
_audit_creation_method
;
Olex2 1.3
(compiled 2020.11.12 svn.r5f609507 for OlexSys, GUI svn.r6408)
;
_audit_update_record
;
2022-09-20 deposited with the CCDC.	2022-10-14 downloaded from the CCDC.
;
_cell_angle_alpha 90
_cell_angle_beta 90
_cell_angle_gamma 90
_cell_formula_units_Z 4
_cell_length_a 12.897(3)
_cell_length_b 31.766(6)
_cell_length_c 11.213(2)
_cell_measurement_reflns_used 161403
_cell_measurement_temperature 80.15
_cell_measurement_theta_max 0.799
_cell_measurement_theta_min 0.06
_cell_volume 4593.8(16)
_computing_cell_refinement 'dials.cosym (Gildea, et al., 2018)'
_computing_data_collection 'Leginon (Cheng et al., 2021)'
_computing_data_reduction 'DIALS (Clabbers et al., 2018)'
_computing_molecular_graphics 'Olex2 1.3 (Dolomanov et al., 2009)'
_computing_publication_material 'Olex2 1.3 (Dolomanov et al., 2009)'
_computing_structure_refinement 'SHELXL 2018/3 (Sheldrick, 2015)'
_computing_structure_solution 'SHELXD  (Sheldrick, 2008)'
_diffrn_ambient_temperature 80.15
_diffrn_detector CMOS
_diffrn_detector_area_resol_mean 35.7
_diffrn_detector_type 'Thermo Fisher CETA-D'
_diffrn_measured_fraction_theta_full 0.842
_diffrn_measured_fraction_theta_max 0.842
_diffrn_measurement_device 'transmission electron microscope'
_diffrn_measurement_device_type 'Thermo Fisher Glacios at 200keV'
_diffrn_measurement_method '\w scans'
_diffrn_radiation_probe electron
_diffrn_radiation_type electron
_diffrn_radiation_wavelength 0.02501
_diffrn_reflns_av_R_equivalents 0.3779
_diffrn_reflns_av_unetI/netI 0.3929
_diffrn_reflns_Laue_measured_fraction_full 0.842
_diffrn_reflns_Laue_measured_fraction_max 0.842
_diffrn_reflns_limit_h_max 14
_diffrn_reflns_limit_h_min -14
_diffrn_reflns_limit_k_max 29
_diffrn_reflns_limit_k_min -31
_diffrn_reflns_limit_l_max 12
_diffrn_reflns_limit_l_min -12
_diffrn_reflns_number 161403
_diffrn_reflns_point_group_measured_fraction_full 0.855
_diffrn_reflns_point_group_measured_fraction_max 0.855
_diffrn_reflns_theta_full 0.799
_diffrn_reflns_theta_max 0.799
_diffrn_reflns_theta_min 0.060
_diffrn_source 'transmission electron microscope'
_diffrn_source_type 'Thermo Fisher Glacios at 200keV'
_diffrn_source_voltage 200
_exptl_absorpt_coefficient_mu 0.000
_exptl_absorpt_correction_type none
_exptl_absorpt_process_details 'electron diffraction, unknown absorption'
_exptl_crystal_colour 'clear light colourless'
_exptl_crystal_colour_lustre clear
_exptl_crystal_colour_modifier light
_exptl_crystal_colour_primary colourless
_exptl_crystal_density_diffrn 1.257
_exptl_crystal_description 'fine powder'
_exptl_crystal_F_000 752
_refine_diff_density_max 0.180
_refine_diff_density_min -0.263
_refine_diff_density_rms 0.048
_refine_ls_abs_structure_details
;
 All f" are zero, so absolute structure could not be determined
;
_refine_ls_extinction_method none
_refine_ls_goodness_of_fit_ref 0.984
_refine_ls_hydrogen_treatment mixed
_refine_ls_matrix_type full
_refine_ls_number_parameters 437
_refine_ls_number_reflns 5710
_refine_ls_number_restraints 614
_refine_ls_restrained_S_all 1.006
_refine_ls_R_factor_all 0.2661
_refine_ls_R_factor_gt 0.1619
_refine_ls_shift/su_max 0.000
_refine_ls_shift/su_mean 0.000
_refine_ls_structure_factor_coef Fsqd
_refine_ls_weighting_details 'w=1/[\s^2^(Fo^2^)+(0.2000P)^2^] where P=(Fo^2^+2Fc^2^)/3'
_refine_ls_weighting_scheme calc
_refine_ls_wR_factor_gt 0.3786
_refine_ls_wR_factor_ref 0.4095
_reflns_Friedel_coverage 0.798
_reflns_Friedel_fraction_full 0.872
_reflns_Friedel_fraction_max 0.872
_reflns_number_gt 1666
_reflns_number_total 5710
_reflns_threshold_expression 'I > 2\s(I)'
_cod_data_source_file d2cc05218k2.cif
_cod_data_source_block 540_p1_s1_P21_t2_2x_P21212_bo7_submit
_cod_database_code 7130936
_shelx_shelxl_version_number 2018/3
_shelx_space_group_comment
;
The symmetry employed for this shelxl refinement is uniquely defined
by the following loop, which should always be used as a source of
symmetry information in preference to the above space-group names.
They are only intended as comments.
;
_exptl_absorpt_special_details dials.scale
_olex2_refinement_description
;
1. Fixed Uiso
 At 1.2 times of:
  All C(H) groups, All C(H,H) groups, All C(H,H,H,H) groups
 At 1.5 times of:
  All C(H,H,H) groups, All O(H) groups
2. Restrained distances
 C9B-C24B \\sim C9B-C14B \\sim C14B-C15B \\sim C14B-C1 \\sim C15B-C16B \\sim
C1-C16B \\sim C17B-C25B ~
 C2-C3 \\sim C17B-C18B \\sim C2-C18B \\sim C18B-C19B \\sim C19B-C20B \\sim
C21B-C23B \\sim C21B-C22B
 with sigma of 0.02
 C14B-C16B \\sim C18B-C20B \\sim C14A-C16A \\sim C18A-C20A
 with sigma of 0.02
 C16B-C17B \\sim C20B-C21B \\sim C16A-C17A \\sim C20A-C21A
 with sigma of 0.02
 C9A-C25A \\sim C9A-C14A \\sim C14A-C15A \\sim C15A-C16A \\sim C17A-C24A \\sim
C17A-C18A \\sim C18A-
 C19A \\sim C19A-C20A \\sim C21A-C22A \\sim C21A-C23A
 with sigma of 0.02
 C16A-C24A \\sim C16A-C18A \\sim C16B-C25B \\sim C16B-C3 \\sim C16B-C18B
 with sigma of 0.02
 C20A-C22A \\sim C20A-C23A
 with sigma of 0.02
3. Restrained planarity
 C16B, C18B, C17B, C25B
 with sigma of 0.1
 C16B, C18B, C2, C3
 with sigma of 0.1
 C16A, C17A, C18A, C24A
 with sigma of 0.1
 C20A, C21A, C22A, C23A
 with sigma of 0.1
 C20B, C21B, C22B, C23B
 with sigma of 0.1
4. Uiso/Uaniso restraints and constraints
All non-hydrogen atoms have similar U: within 2A with sigma of 0.005 and sigma
for terminal atoms of 0.005 within 2A
Uanis(C25A) = Uanis(C14A) = Uanis(C15A) = Uanis(C16A) = Uanis(C17A) =
Uanis(C24A) = Uanis(C18A) = Uanis(C19A) = Uanis(C20A) = Uanis(C21A) =
Uanis(C22A) = Uanis(C23A)
Uanis(C24B) = Uanis(C14B) = Uanis(C15B) = Uanis(C16B) = Uanis(C17B) =
Uanis(C25B) = Uanis(C18B) = Uanis(C19B) = Uanis(C20B) = Uanis(C21B) =
Uanis(C23B) = Uanis(C22B) = Uanis(C1) = Uanis(C3) = Uanis(C2)
Uanis(C1C) = Uanis(C2C) = Uanis(C3C) = Uanis(C4C) = Uanis(C5C)
5. Others
 Sof(H14C)=Sof(H14D)=Sof(H16B)=Sof(H18C)=Sof(H18D)=Sof(C1)=Sof(H1A)=Sof(H1B)=
 Sof(C2)=Sof(C3)=Sof(H3A)=Sof(H3B)=Sof(H3C)=1-FVAR(1)
 Sof(H14E)=Sof(H14F)=Sof(H16C)=Sof(H18E)=Sof(H18F)=Sof(C15B)=Sof(H15C)=
 Sof(H15D)=Sof(C17B)=Sof(C25B)=Sof(H25D)=Sof(H25E)=Sof(H25F)=FVAR(1)
6.a Ternary CH refined with riding coordinates:
 C1C(H1C), C8A(H8A), C8B(H8B)
6.b Secondary CH2 refined with riding coordinates:
 C2C(H2CA,H2CB), C3C(H3CA,H3CB), C4C(H4CA,H4CB), C7A(H7AA,H7AB), C7B(H7BA,
 H7BB), C13A(H13A,H13B), C13B(H13C,H13D), C14A(H14A,H14B), C14B(H14C,H14D),
 C14B(H14E,H14F), C15A(H15A,H15B), C18A(H18A,H18B), C18B(H18E,H18F), C18B(H18C,
 H18D), C19A(H19A,H19B), C19B(H19C,H19D), C15B(H15C,H15D), C1(H1A,H1B)
6.c Aromatic/amide H refined with riding coordinates:
 C4A(H4A), C4B(H4B), C16A(H16A), C16B(H16C), C16B(H16B), C20A(H20A), C20B(H20B)
6.d Idealised Me refined as rotating group:
 C22A(H22A,H22B,H22C), C22B(H22D,H22E,H22F), C23A(H23A,H23B,H23C), C23B(H23D,
 H23E,H23F), C24A(H24A,H24B,H24C), C24B(H24D,H24E,H24F), C25A(H25A,H25B,H25C),
 C25B(H25D,H25E,H25F), C3(H3A,H3B,H3C)
6.e Idealised tetrahedral OH refined as rotating group:
 O8C(H8C), O26A(H26A), O26B(H26B), O27A(H27A), O27B(H27B)
;
_olex2_submission_special_instructions 'No special instructions were received'

loop_
_space_group_symop_operation_xyz
'x, y, z'
'-x, -y, z'
'-x+1/2, y+1/2, -z'
'x+1/2, -y+1/2, -z'

loop_
_atom_site_label
_atom_site_type_symbol
_atom_site_fract_x
_atom_site_fract_y
_atom_site_fract_z
_atom_site_U_iso_or_equiv
_atom_site_adp_type
_atom_site_occupancy
_atom_site_site_symmetry_order
_atom_site_calc_flag
_atom_site_refinement_flags_posn
_atom_site_refinement_flags_adp
_atom_site_refinement_flags_occupancy
_atom_site_disorder_assembly
_atom_site_disorder_group
O6C O 0.6703(14) 0.8680(10) 0.1701(16) 0.074(3) Uani 1 1 d . U . . .
O8C O 0.7030(15) 0.8524(10) 0.3475(15) 0.077(4) Uani 1 1 d . U . . .
H8C H 0.644350 0.853569 0.379756 0.116 Uiso 1 1 calc R U . . .
O10A O 0.9430(12) 0.8430(9) -0.1806(13) 0.064(3) Uani 1 1 d . U . . .
O10B O 0.6440(12) 0.6413(9) 0.6823(14) 0.066(3) Uani 1 1 d . U . . .
O26A O 1.0392(12) 0.8010(8) -0.3681(14) 0.060(3) Uani 1 1 d . U . . .
H26A H 1.025957 0.782804 -0.420225 0.090 Uiso 1 1 calc R U . . .
O26B O 0.5333(13) 0.6287(8) 0.9662(14) 0.064(4) Uani 1 1 d . U . . .
H26B H 0.531132 0.643320 1.028562 0.096 Uiso 1 1 calc R U . . .
O27A O 0.6908(12) 0.7816(8) -0.4449(11) 0.055(3) Uani 1 1 d . U . . .
H27A H 0.630352 0.771837 -0.444940 0.083 Uiso 1 1 calc R U . . .
O27B O 0.8769(11) 0.7135(8) 0.9466(12) 0.054(3) Uani 1 1 d . U . . .
H27B H 0.936680 0.723992 0.947838 0.081 Uiso 1 1 calc R U . . .
O28A O 0.5737(11) 0.7621(8) 0.0177(12) 0.053(3) Uani 1 1 d . U . . .
O28B O 0.9859(12) 0.7401(8) 0.4792(12) 0.056(3) Uani 1 1 d . U . . .
N1A N 0.7246(12) 0.7926(9) 0.0766(14) 0.057(2) Uani 1 1 d . U . . .
N1B N 0.8502(12) 0.6958(9) 0.4212(13) 0.055(2) Uani 1 1 d . U . . .
C1C C 0.7068(14) 0.7941(9) 0.1936(15) 0.0613(14) Uani 1 1 d . U . . .
H1C H 0.638956 0.779684 0.207660 0.074 Uiso 1 1 calc R U . . .
C2A C 0.6581(13) 0.7790(9) -0.0075(14) 0.055(3) Uani 1 1 d . U . . .
C2B C 0.9110(13) 0.7155(9) 0.5029(13) 0.053(3) Uani 1 1 d . U . . .
C2C C 0.7875(13) 0.7708(9) 0.2681(15) 0.0613(14) Uani 1 1 d . U . . .
H2CA H 0.772959 0.774835 0.354052 0.074 Uiso 1 1 calc R U . . .
H2CB H 0.857510 0.782043 0.250975 0.074 Uiso 1 1 calc R U . . .
C3A C 0.7008(12) 0.7851(9) -0.1278(14) 0.054(3) Uani 1 1 d . U . . .
C3B C 0.8739(12) 0.7046(9) 0.6256(14) 0.053(3) Uani 1 1 d . U . . .
C3C C 0.7828(13) 0.7236(9) 0.2365(15) 0.0613(14) Uani 1 1 d . U . . .
H3CA H 0.714586 0.712062 0.260592 0.074 Uiso 1 1 calc R U . . .
H3CB H 0.789623 0.720127 0.149095 0.074 Uiso 1 1 calc R U . . .
C4A C 0.6591(12) 0.7774(9) -0.2390(12) 0.055(3) Uani 1 1 d . U . . .
H4A H 0.596897 0.761991 -0.251141 0.066 Uiso 1 1 calc R U . . .
C4B C 0.9096(13) 0.7185(8) 0.7351(12) 0.054(3) Uani 1 1 d . U . . .
H4B H 0.970991 0.734711 0.744646 0.04(2) Uiso 1 1 calc R . . . .
C4C C 0.8680(13) 0.6991(9) 0.2982(14) 0.0613(14) Uani 1 1 d . U . . .
H4CA H 0.872353 0.670547 0.263235 0.074 Uiso 1 1 calc R U . . .
H4CB H 0.935238 0.713361 0.284492 0.074 Uiso 1 1 calc R U . . .
C5A C 0.7169(12) 0.7943(9) -0.3306(13) 0.053(3) Uani 1 1 d . U . . .
C5B C 0.8472(12) 0.7064(9) 0.8294(13) 0.051(3) Uani 1 1 d . U . . .
C5C C 0.6929(14) 0.8439(10) 0.2397(17) 0.0613(14) Uani 1 1 d . U . . .
C6A C 0.8127(13) 0.8155(9) -0.3199(14) 0.055(3) Uani 1 1 d . U . . .
C6B C 0.7571(12) 0.6790(9) 0.8151(14) 0.054(3) Uani 1 1 d . U . . .
C7A C 0.8703(12) 0.8263(8) -0.4232(13) 0.055(3) Uani 1 1 d . U . . .
H7AA H 0.837744 0.850929 -0.462128 0.066 Uiso 1 1 calc R U . . .
H7AB H 0.868050 0.802481 -0.480164 0.066 Uiso 1 1 calc R U . . .
C7B C 0.6942(12) 0.6637(9) 0.9174(13) 0.057(3) Uani 1 1 d . U . . .
H7BA H 0.688403 0.686511 0.977303 0.069 Uiso 1 1 calc R U . . .
H7BB H 0.730116 0.639696 0.955382 0.069 Uiso 1 1 calc R U . . .
C8A C 0.9867(14) 0.8369(10) -0.3933(15) 0.063(3) Uani 1 1 d . U . . .
H8A H 1.019601 0.851310 -0.462937 0.075 Uiso 1 1 calc R U . . .
C8B C 0.5857(13) 0.6500(9) 0.8797(15) 0.065(3) Uani 1 1 d . U . . .
H8B H 0.544462 0.674862 0.852355 0.078 Uiso 1 1 calc R U . . .
C9A C 0.9866(13) 0.8663(8) -0.2863(17) 0.082(2) Uani 1 1 d D U . . .
C9B C 0.5989(13) 0.6185(8) 0.7777(18) 0.078(2) Uani 1 1 d D U . . .
C11A C 0.8514(13) 0.8213(9) -0.2105(14) 0.055(3) Uani 1 1 d . U . . .
C11B C 0.7307(13) 0.6661(9) 0.7019(14) 0.056(3) Uani 1 1 d . U . . .
C12A C 0.7934(13) 0.8115(9) -0.1052(13) 0.054(3) Uani 1 1 d . U . . .
C12B C 0.7805(13) 0.6815(9) 0.6114(14) 0.055(3) Uani 1 1 d . U . . .
C13A C 0.8187(12) 0.8173(8) 0.0191(12) 0.052(3) Uani 1 1 d . U . . .
H13A H 0.818813 0.847406 0.042039 0.063 Uiso 1 1 calc R U . . .
H13B H 0.886186 0.804432 0.039969 0.063 Uiso 1 1 calc R U . . .
C13B C 0.7714(12) 0.6701(9) 0.4710(12) 0.054(3) Uani 1 1 d . U . . .
H13C H 0.784965 0.639918 0.456324 0.065 Uiso 1 1 calc R U . . .
H13D H 0.702257 0.677585 0.438974 0.065 Uiso 1 1 calc R U . . .
C14A C 0.9226(18) 0.9055(6) -0.3023(18) 0.1068(11) Uani 1 1 d D U . . .
H14A H 0.849571 0.897044 -0.315080 0.128 Uiso 1 1 calc R U . . .
H14B H 0.946340 0.920003 -0.375487 0.128 Uiso 1 1 calc R U . . .
C14B C 0.4902(13) 0.6094(8) 0.7302(18) 0.0944(9) Uani 1 1 d D U . . .
H14C H 0.443554 0.603709 0.798401 0.113 Uiso 0.489(12) 1 calc R U P A -1
H14D H 0.464050 0.634762 0.688691 0.113 Uiso 0.489(12) 1 calc R U P A -1
H14E H 0.453563 0.636463 0.741728 0.113 Uiso 0.511(12) 1 calc R U P A 1
H14F H 0.501110 0.607064 0.643027 0.113 Uiso 0.511(12) 1 calc R U P A 1
C15A C 0.9263(18) 0.9364(7) -0.2001(18) 0.1068(11) Uani 1 1 d D U . . .
H15A H 0.999203 0.943342 -0.180438 0.128 Uiso 1 1 calc R U . . .
H15B H 0.893355 0.924032 -0.128460 0.128 Uiso 1 1 calc R U . . .
C16A C 0.8684(14) 0.9761(7) -0.2380(18) 0.1068(11) Uani 1 1 d D U . . .
H16A H 0.898373 0.996264 -0.290055 0.128 Uiso 1 1 calc R U . . .
C16B C 0.3718(13) 0.5600(7) 0.6332(15) 0.0944(9) Uani 1 1 d D U . . .
H16C H 0.395750 0.565633 0.554718 0.113 Uiso 0.511(12) 1 calc R U P A 1
H16B H 0.318570 0.576778 0.667243 0.113 Uiso 0.489(12) 1 calc R U P A -1
C17A C 0.7791(15) 0.9804(7) -0.1965(16) 0.1068(11) Uani 1 1 d D U . . .
C18A C 0.6906(14) 1.0098(7) -0.2373(16) 0.1068(11) Uani 1 1 d D U . . .
H18A H 0.713797 1.031216 -0.295621 0.128 Uiso 1 1 calc R U . . .
H18B H 0.629935 0.994248 -0.268792 0.128 Uiso 1 1 calc R U . . .
C18B C 0.2430(11) 0.5058(7) 0.5780(18) 0.0944(9) Uani 1 1 d D U . . .
H18E H 0.276210 0.508237 0.498722 0.113 Uiso 0.511(12) 1 calc R U P A 1
H18F H 0.242775 0.475988 0.603371 0.113 Uiso 0.511(12) 1 calc R U P A 1
H18C H 0.242764 0.486191 0.509504 0.113 Uiso 0.489(12) 1 calc R U P A -1
H18D H 0.244384 0.487766 0.649939 0.113 Uiso 0.489(12) 1 calc R U P A -1
C19A C 0.6718(19) 1.0279(8) -0.1145(16) 0.1068(11) Uani 1 1 d D U . . .
H19A H 0.737217 1.028636 -0.068282 0.128 Uiso 1 1 calc R U . . .
H19B H 0.620661 1.010637 -0.070507 0.128 Uiso 1 1 calc R U . . .
C19B C 0.1360(14) 0.5241(8) 0.578(2) 0.0944(9) Uani 1 1 d D U . . .
H19C H 0.088108 0.505100 0.534947 0.113 Uiso 1 1 calc R U . . .
H19D H 0.110914 0.527117 0.661020 0.113 Uiso 1 1 calc R U . . .
C20A C 0.6295(16) 1.0734(7) -0.1341(18) 0.1068(11) Uani 1 1 d D U . . .
H20A H 0.652113 1.089229 -0.201069 0.128 Uiso 1 1 calc R U . . .
C20B C 0.1379(16) 0.5663(7) 0.5185(18) 0.0944(9) Uani 1 1 d D U . . .
H20B H 0.200187 0.576083 0.482782 0.113 Uiso 1 1 calc R U . . .
C21A C 0.5637(15) 1.0898(7) -0.0597(15) 0.1068(11) Uani 1 1 d D U . . .
C21B C 0.0563(14) 0.5892(7) 0.5153(15) 0.0944(9) Uani 1 1 d D U . . .
C22A C 0.5481(17) 1.0788(11) 0.0704(14) 0.1068(11) Uani 1 1 d D U . . .
H22A H 0.474017 1.074624 0.086061 0.160 Uiso 1 1 calc R U . . .
H22B H 0.574191 1.101763 0.120442 0.160 Uiso 1 1 calc R U . . .
H22C H 0.585882 1.052851 0.089022 0.160 Uiso 1 1 calc R U . . .
C22B C -0.0405(14) 0.5878(11) 0.5894(17) 0.0944(9) Uani 1 1 d D U . . .
H22D H -0.088583 0.567050 0.555827 0.142 Uiso 1 1 calc R U . . .
H22E H -0.073326 0.615609 0.589539 0.142 Uiso 1 1 calc R U . . .
H22F H -0.022835 0.579784 0.671368 0.142 Uiso 1 1 calc R U . . .
C23A C 0.4805(16) 1.1225(8) -0.071(2) 0.1068(11) Uani 1 1 d D U . . .
H23A H 0.504016 1.148792 -0.034356 0.160 Uiso 1 1 calc R U . . .
H23B H 0.417598 1.112663 -0.030796 0.160 Uiso 1 1 calc R U . . .
H23C H 0.465528 1.127354 -0.155691 0.160 Uiso 1 1 calc R U . . .
C23B C 0.0599(17) 0.6218(8) 0.4211(17) 0.0944(9) Uani 1 1 d D U . . .
H23D H 0.121656 0.617479 0.371569 0.142 Uiso 1 1 calc R U . . .
H23E H 0.062842 0.649697 0.457956 0.142 Uiso 1 1 calc R U . . .
H23F H -0.002310 0.619654 0.371297 0.142 Uiso 1 1 calc R U . . .
C24A C 0.7270(16) 0.9606(11) -0.0900(16) 0.1068(11) Uani 1 1 d D U . . .
H24A H 0.714749 0.930655 -0.105775 0.160 Uiso 1 1 calc R U . . .
H24B H 0.660603 0.974681 -0.075214 0.160 Uiso 1 1 calc R U . . .
H24C H 0.771639 0.963578 -0.019817 0.160 Uiso 1 1 calc R U . . .
C24B C 0.6588(15) 0.5791(8) 0.8060(19) 0.0944(9) Uani 1 1 d D U . . .
H24D H 0.661979 0.561194 0.735017 0.142 Uiso 1 1 calc R U . . .
H24E H 0.624153 0.563881 0.870737 0.142 Uiso 1 1 calc R U . . .
H24F H 0.729240 0.586664 0.830821 0.142 Uiso 1 1 calc R U . . .
C25A C 1.0980(14) 0.8732(11) -0.251(2) 0.1068(11) Uani 1 1 d D U . . .
H25A H 1.100857 0.892308 -0.182188 0.160 Uiso 1 1 calc R U . . .
H25B H 1.136076 0.885578 -0.317709 0.160 Uiso 1 1 calc R U . . .
H25C H 1.129511 0.846173 -0.229103 0.160 Uiso 1 1 calc R U . . .
C15B C 0.408(3) 0.5773(12) 0.754(2) 0.0944(9) Uani 0.511(12) 1 d D U P A 1
H15C H 0.348768 0.590379 0.797032 0.113 Uiso 0.511(12) 1 calc R U P A 1
H15D H 0.435734 0.554238 0.804376 0.113 Uiso 0.511(12) 1 calc R U P A 1
C17B C 0.2969(18) 0.5346(8) 0.6719(18) 0.0944(9) Uani 0.511(12) 1 d D U P A 1
C25B C 0.256(3) 0.5328(17) 0.798(2) 0.0944(9) Uani 0.511(12) 1 d D U P A 1
H25D H 0.314573 0.532221 0.854336 0.142 Uiso 0.511(12) 1 calc R U P A 1
H25E H 0.214133 0.507382 0.808829 0.142 Uiso 0.511(12) 1 calc R U P A 1
H25F H 0.213436 0.557725 0.814131 0.142 Uiso 0.511(12) 1 calc R U P A 1
C1 C 0.4859(19) 0.5723(11) 0.645(3) 0.0944(9) Uani 0.489(12) 1 d D U P A -1
H1A H 0.526871 0.548439 0.676548 0.113 Uiso 0.489(12) 1 calc R U P A -1
H1B H 0.514455 0.580332 0.566117 0.113 Uiso 0.489(12) 1 calc R U P A -1
C2 C 0.3499(16) 0.5254(11) 0.575(2) 0.0944(9) Uani 0.489(12) 1 d D U P A -1
C3 C 0.420(3) 0.4976(11) 0.505(3) 0.0944(9) Uani 0.489(12) 1 d D U P A -1
H3A H 0.405431 0.500785 0.420064 0.142 Uiso 0.489(12) 1 calc R U P A -1
H3B H 0.408586 0.468247 0.528967 0.142 Uiso 0.489(12) 1 calc R U P A -1
H3C H 0.492151 0.505389 0.521307 0.142 Uiso 0.489(12) 1 calc R U P A -1

loop_
_atom_site_aniso_label
_atom_site_aniso_U_11
_atom_site_aniso_U_22
_atom_site_aniso_U_33
_atom_site_aniso_U_23
_atom_site_aniso_U_13
_atom_site_aniso_U_12
O6C 0.070(6) 0.081(7) 0.070(6) -0.006(6) 0.015(6) 0.016(6)
O8C 0.082(6) 0.083(7) 0.067(6) 0.006(6) 0.002(6) 0.012(7)
O10A 0.059(5) 0.091(6) 0.043(5) 0.003(5) 0.005(5) -0.003(5)
O10B 0.055(5) 0.090(6) 0.052(5) 0.000(5) 0.003(5) -0.003(5)
O26A 0.043(6) 0.089(8) 0.047(6) 0.002(7) 0.000(6) -0.008(7)
O26B 0.053(6) 0.089(8) 0.050(6) -0.002(7) 0.008(6) -0.006(7)
O27A 0.045(6) 0.087(8) 0.034(5) -0.001(6) -0.008(5) -0.005(7)
O27B 0.041(6) 0.083(8) 0.037(5) -0.007(7) -0.009(5) -0.009(7)
O28A 0.048(6) 0.075(8) 0.037(6) 0.002(6) 0.001(5) 0.000(7)
O28B 0.052(6) 0.076(8) 0.038(6) 0.004(7) 0.000(6) 0.004(7)
N1A 0.050(4) 0.078(5) 0.043(4) 0.000(4) 0.003(4) 0.000(4)
N1B 0.046(4) 0.078(5) 0.040(4) 0.001(4) 0.003(4) 0.004(4)
C1C 0.056(2) 0.078(3) 0.051(2) 0.002(3) 0.007(2) 0.009(3)
C2A 0.050(4) 0.078(6) 0.036(4) 0.002(5) 0.001(4) -0.006(5)
C2B 0.047(4) 0.077(6) 0.034(4) 0.001(5) 0.001(4) 0.002(5)
C2C 0.056(2) 0.078(3) 0.051(2) 0.002(3) 0.007(2) 0.009(3)
C3A 0.044(4) 0.082(5) 0.035(4) 0.000(5) 0.003(4) -0.007(5)
C3B 0.044(4) 0.080(5) 0.036(4) -0.006(5) -0.003(4) 0.000(5)
C3C 0.056(2) 0.078(3) 0.051(2) 0.002(3) 0.007(2) 0.009(3)
C4A 0.044(5) 0.085(6) 0.034(5) 0.003(5) 0.005(5) -0.006(5)
C4B 0.043(5) 0.082(6) 0.036(5) -0.007(5) -0.006(5) -0.002(5)
C4C 0.056(2) 0.078(3) 0.051(2) 0.002(3) 0.007(2) 0.009(3)
C5A 0.044(4) 0.085(6) 0.031(4) 0.003(5) 0.000(4) -0.006(5)
C5B 0.040(4) 0.083(6) 0.031(4) -0.004(5) -0.007(4) -0.007(5)
C5C 0.056(2) 0.078(3) 0.051(2) 0.002(3) 0.007(2) 0.009(3)
C6A 0.044(4) 0.086(5) 0.035(4) 0.005(5) 0.002(4) -0.007(5)
C6B 0.041(4) 0.085(5) 0.036(4) -0.001(5) -0.004(4) -0.004(5)
C7A 0.043(5) 0.087(6) 0.035(5) 0.006(5) -0.004(5) -0.005(5)
C7B 0.042(5) 0.088(6) 0.042(5) 0.001(5) -0.006(5) -0.003(6)
C8A 0.051(5) 0.092(6) 0.046(4) 0.002(5) 0.002(4) -0.006(5)
C8B 0.052(5) 0.092(6) 0.050(5) -0.002(5) 0.003(4) -0.004(5)
C9A 0.077(4) 0.102(4) 0.067(4) 0.000(4) 0.002(4) 0.001(4)
C9B 0.065(4) 0.099(4) 0.070(4) -0.001(4) 0.001(4) -0.006(4)
C11A 0.048(4) 0.085(5) 0.032(4) 0.004(5) 0.003(4) -0.008(5)
C11B 0.047(4) 0.085(5) 0.036(4) -0.004(5) -0.001(4) -0.004(5)
C12A 0.046(4) 0.083(5) 0.034(4) 0.000(5) 0.003(4) -0.007(5)
C12B 0.049(4) 0.081(5) 0.034(4) -0.006(5) -0.001(4) -0.002(5)
C13A 0.043(5) 0.079(6) 0.034(5) -0.002(5) 0.000(5) -0.001(5)
C13B 0.049(5) 0.080(6) 0.033(5) -0.005(5) -0.003(5) 0.003(5)
C14A 0.1059(19) 0.116(2) 0.0990(19) -0.001(2) -0.0003(19) 0.010(2)
C14B 0.0830(15) 0.1088(16) 0.0913(15) 0.0016(16) -0.0029(15) -0.0052(16)
C15A 0.1059(19) 0.116(2) 0.0990(19) -0.001(2) -0.0003(19) 0.010(2)
C16A 0.1059(19) 0.116(2) 0.0990(19) -0.001(2) -0.0003(19) 0.010(2)
C16B 0.0830(15) 0.1088(16) 0.0913(15) 0.0016(16) -0.0029(15) -0.0052(16)
C17A 0.1059(19) 0.116(2) 0.0990(19) -0.001(2) -0.0003(19) 0.010(2)
C18A 0.1059(19) 0.116(2) 0.0990(19) -0.001(2) -0.0003(19) 0.010(2)
C18B 0.0830(15) 0.1088(16) 0.0913(15) 0.0016(16) -0.0029(15) -0.0052(16)
C19A 0.1059(19) 0.116(2) 0.0990(19) -0.001(2) -0.0003(19) 0.010(2)
C19B 0.0830(15) 0.1088(16) 0.0913(15) 0.0016(16) -0.0029(15) -0.0052(16)
C20A 0.1059(19) 0.116(2) 0.0990(19) -0.001(2) -0.0003(19) 0.010(2)
C20B 0.0830(15) 0.1088(16) 0.0913(15) 0.0016(16) -0.0029(15) -0.0052(16)
C21A 0.1059(19) 0.116(2) 0.0990(19) -0.001(2) -0.0003(19) 0.010(2)
C21B 0.0830(15) 0.1088(16) 0.0913(15) 0.0016(16) -0.0029(15) -0.0052(16)
C22A 0.1059(19) 0.116(2) 0.0990(19) -0.001(2) -0.0003(19) 0.010(2)
C22B 0.0830(15) 0.1088(16) 0.0913(15) 0.0016(16) -0.0029(15) -0.0052(16)
C23A 0.1059(19) 0.116(2) 0.0990(19) -0.001(2) -0.0003(19) 0.010(2)
C23B 0.0830(15) 0.1088(16) 0.0913(15) 0.0016(16) -0.0029(15) -0.0052(16)
C24A 0.1059(19) 0.116(2) 0.0990(19) -0.001(2) -0.0003(19) 0.010(2)
C24B 0.0830(15) 0.1088(16) 0.0913(15) 0.0016(16) -0.0029(15) -0.0052(16)
C25A 0.1059(19) 0.116(2) 0.0990(19) -0.001(2) -0.0003(19) 0.010(2)
C15B 0.0830(15) 0.1088(16) 0.0913(15) 0.0016(16) -0.0029(15) -0.0052(16)
C17B 0.0830(15) 0.1088(16) 0.0913(15) 0.0016(16) -0.0029(15) -0.0052(16)
C25B 0.0830(15) 0.1088(16) 0.0913(15) 0.0016(16) -0.0029(15) -0.0052(16)
C1 0.0830(15) 0.1088(16) 0.0913(15) 0.0016(16) -0.0029(15) -0.0052(16)
C2 0.0830(15) 0.1088(16) 0.0913(15) 0.0016(16) -0.0029(15) -0.0052(16)
C3 0.0830(15) 0.1088(16) 0.0913(15) 0.0016(16) -0.0029(15) -0.0052(16)

loop_
_atom_type_symbol
_atom_type_description
_atom_type_scat_dispersion_real
_atom_type_scat_dispersion_imag
_atom_type_scat_source
C C 0.0000 0.0000 'International Tables Vol C Tables 4.3.1.1 and 4.3.2.2'
H H 0.0000 0.0000 'International Tables Vol C Tables 4.3.1.1 and 4.3.2.2'
N N 0.0000 0.0000 'International Tables Vol C Tables 4.3.1.1 and 4.3.2.2'
O O 0.0000 0.0000 'International Tables Vol C Tables 4.3.1.1 and 4.3.2.2'

loop_
_geom_angle_atom_site_label_1
_geom_angle_atom_site_label_2
_geom_angle_atom_site_label_3
_geom_angle
_geom_angle_site_symmetry_1
_geom_angle_site_symmetry_3
_geom_angle_publ_flag
C5C O8C H8C 109.5 . . ?
C11A O10A C9A 111.5(14) . . ?
C11B O10B C9B 120.2(15) . . ?
C8A O26A H26A 109.5 . . ?
C8B O26B H26B 109.5 . . ?
C5A O27A H27A 109.5 . . ?
C5B O27B H27B 109.5 . . ?
C1C N1A C2A 126.3(18) . . ?
C1C N1A C13A 121.1(19) . . ?
C2A N1A C13A 111.3(14) . . ?
C2B N1B C4C 122.3(19) . . ?
C2B N1B C13B 114.4(15) . . ?
C4C N1B C13B 123.2(18) . . ?
N1A C1C H1C 106.8 . . ?
N1A C1C C2C 113.9(18) . . ?
N1A C1C C5C 111(2) . . ?
C2C C1C H1C 106.8 . . ?
C2C C1C C5C 111.2(18) . . ?
C5C C1C H1C 106.8 . . ?
O28A C2A N1A 122.4(16) . . ?
O28A C2A C3A 126.3(17) . . ?
N1A C2A C3A 111.2(16) . . ?
O28B C2B N1B 125.5(16) . . ?
O28B C2B C3B 125.2(18) . . ?
N1B C2B C3B 109.3(18) . . ?
C1C C2C H2CA 110.0 . . ?
C1C C2C H2CB 110.0 . . ?
C1C C2C C3C 108.6(17) . . ?
H2CA C2C H2CB 108.4 . . ?
C3C C2C H2CA 110.0 . . ?
C3C C2C H2CB 110.0 . . ?
C2A C3A C12A 102.7(15) . . ?
C4A C3A C2A 131.3(16) . . ?
C4A C3A C12A 124.7(16) . . ?
C4B C3B C2B 129.5(19) . . ?
C4B C3B C12B 123.1(16) . . ?
C12B C3B C2B 106.7(15) . . ?
C2C C3C H3CA 109.3 . . ?
C2C C3C H3CB 109.3 . . ?
H3CA C3C H3CB 108.0 . . ?
C4C C3C C2C 111.5(17) . . ?
C4C C3C H3CA 109.3 . . ?
C4C C3C H3CB 109.3 . . ?
C3A C4A H4A 123.4 . . ?
C5A C4A C3A 113.2(17) . . ?
C5A C4A H4A 123.4 . . ?
C3B C4B H4B 123.3 . . ?
C5B C4B C3B 113.4(17) . . ?
C5B C4B H4B 123.3 . . ?
N1B C4C C3C 111.6(16) . . ?
N1B C4C H4CA 109.3 . . ?
N1B C4C H4CB 109.3 . . ?
C3C C4C H4CA 109.3 . . ?
C3C C4C H4CB 109.3 . . ?
H4CA C4C H4CB 108.0 . . ?
O27A C5A C6A 115.4(14) . . ?
C4A C5A O27A 116.5(19) . . ?
C4A C5A C6A 126.6(15) . . ?
O27B C5B C6B 114.8(16) . . ?
C4B C5B O27B 121.2(16) . . ?
C4B C5B C6B 123.0(15) . . ?
O6C C5C O8C 123(3) . . ?
O6C C5C C1C 117(2) . . ?
O8C C5C C1C 120(2) . . ?
C5A C6A C7A 120.3(15) . . ?
C11A C6A C5A 118.0(16) . . ?
C11A C6A C7A 121.4(17) . . ?
C5B C6B C7B 122.9(15) . . ?
C11B C6B C5B 118.4(16) . . ?
C11B C6B C7B 118.7(18) . . ?
C6A C7A H7AA 109.2 . . ?
C6A C7A H7AB 109.2 . . ?
C6A C7A C8A 112.1(13) . . ?
H7AA C7A H7AB 107.9 . . ?
C8A C7A H7AA 109.2 . . ?
C8A C7A H7AB 109.2 . . ?
C6B C7B H7BA 109.1 . . ?
C6B C7B H7BB 109.1 . . ?
C6B C7B C8B 112.3(14) . . ?
H7BA C7B H7BB 107.9 . . ?
C8B C7B H7BA 109.1 . . ?
C8B C7B H7BB 109.1 . . ?
O26A C8A C7A 110(2) . . ?
O26A C8A H8A 109.6 . . ?
O26A C8A C9A 110.7(17) . . ?
C7A C8A H8A 109.6 . . ?
C9A C8A C7A 107.4(15) . . ?
C9A C8A H8A 109.6 . . ?
O26B C8B C7B 113.6(15) . . ?
O26B C8B H8B 110.3 . . ?
O26B C8B C9B 105(2) . . ?
C7B C8B H8B 110.3 . . ?
C7B C8B C9B 107.0(15) . . ?
C9B C8B H8B 110.3 . . ?
O10A C9A C8A 109(2) . . ?
O10A C9A C25A 102.7(16) . . ?
C14A C9A O10A 107.2(18) . . ?
C14A C9A C8A 114.5(17) . . ?
C14A C9A C25A 116(2) . . ?
C25A C9A C8A 107.3(18) . . ?
O10B C9B C8B 106(2) . . ?
O10B C9B C14B 102.1(16) . . ?
O10B C9B C24B 111.9(19) . . ?
C14B C9B C8B 106.4(16) . . ?
C24B C9B C8B 116.3(18) . . ?
C24B C9B C14B 113(2) . . ?
O10A C11A C12A 110.4(15) . . ?
C6A C11A O10A 126.8(17) . . ?
C6A C11A C12A 122.1(17) . . ?
C6B C11B O10B 121.0(17) . . ?
C12B C11B O10B 119.4(16) . . ?
C12B C11B C6B 119(2) . . ?
C11A C12A C3A 113.8(15) . . ?
C11A C12A C13A 130.6(16) . . ?
C13A C12A C3A 114.8(15) . . ?
C3B C12B C13B 106.6(14) . . ?
C11B C12B C3B 121.9(16) . . ?
C11B C12B C13B 130(2) . . ?
N1A C13A H13A 112.0 . . ?
N1A C13A H13B 112.0 . . ?
C12A C13A N1A 99.0(15) . . ?
C12A C13A H13A 112.0 . . ?
C12A C13A H13B 112.0 . . ?
H13A C13A H13B 109.6 . . ?
N1B C13B C12B 101.7(16) . . ?
N1B C13B H13C 111.4 . . ?
N1B C13B H13D 111.4 . . ?
C12B C13B H13C 111.4 . . ?
C12B C13B H13D 111.4 . . ?
H13C C13B H13D 109.3 . . ?
C9A C14A H14A 108.4 . . ?
C9A C14A H14B 108.4 . . ?
C9A C14A C15A 115.5(18) . . ?
H14A C14A H14B 107.5 . . ?
C15A C14A H14A 108.4 . . ?
C15A C14A H14B 108.4 . . ?
C9B C14B H14C 108.8 . . ?
C9B C14B H14D 108.8 . . ?
C9B C14B H14E 103.2 . . ?
C9B C14B H14F 103.2 . . ?
H14C C14B H14D 107.7 . . ?
H14C C14B H14E 76.5 . . ?
H14C C14B H14F 146.6 . . ?
H14D C14B H14E 36.0 . . ?
H14D C14B H14F 69.2 . . ?
H14E C14B H14F 105.2 . . ?
C15B C14B C9B 136(2) . . ?
C15B C14B H14C 45.9 . . ?
C15B C14B H14D 113.4 . . ?
C15B C14B H14E 103.2 . . ?
C15B C14B H14F 103.2 . . ?
C15B C14B C1 63.9(18) . . ?
C1 C14B C9B 113.6(19) . . ?
C1 C14B H14C 108.8 . . ?
C1 C14B H14D 108.8 . . ?
C1 C14B H14E 137.6 . . ?
C1 C14B H14F 47.6 . . ?
C14A C15A H15A 110.1 . . ?
C14A C15A H15B 110.1 . . ?
C14A C15A C16A 108.1(15) . . ?
H15A C15A H15B 108.4 . . ?
C16A C15A H15A 110.1 . . ?
C16A C15A H15B 110.1 . . ?
C15A C16A H16A 122.0 . . ?
C17A C16A C15A 116.0(19) . . ?
C17A C16A H16A 122.0 . . ?
H16C C16B H16B 120.0 . . ?
C15B C16B H16C 130.8 . . ?
C15B C16B H16B 70.2 . . ?
C17B C16B H16C 130.8 . . ?
C17B C16B H16B 71.7 . . ?
C17B C16B C15B 98.5(16) . . ?
C17B C16B C1 146(2) . . ?
C1 C16B H16C 73.6 . . ?
C1 C16B H16B 121.1 . . ?
C1 C16B C15B 62.8(17) . . ?
C2 C16B H16C 76.4 . . ?
C2 C16B H16B 121.1 . . ?
C2 C16B C15B 144(2) . . ?
C2 C16B C17B 59.9(15) . . ?
C2 C16B C1 117.7(18) . . ?
C16A C17A C18A 129.6(17) . . ?
C16A C17A C24A 131.3(18) . . ?
C24A C17A C18A 99.0(18) . . ?
C17A C18A H18A 112.8 . . ?
C17A C18A H18B 112.8 . . ?
H18A C18A H18B 110.3 . . ?
C19A C18A C17A 94.5(16) . . ?
C19A C18A H18A 112.8 . . ?
C19A C18A H18B 112.8 . . ?
H18E C18B H18F 109.4 . . ?
H18E C18B H18C 49.7 . . ?
H18E C18B H18D 140.2 . . ?
H18F C18B H18C 67.6 . . ?
H18F C18B H18D 37.9 . . ?
H18C C18B H18D 105.5 . . ?
C19B C18B H18E 111.7 . . ?
C19B C18B H18F 111.7 . . ?
C19B C18B H18C 104.0 . . ?
C19B C18B H18D 104.0 . . ?
C19B C18B C17B 100.6(17) . . ?
C19B C18B C2 133.0(18) . . ?
C17B C18B H18E 111.7 . . ?
C17B C18B H18F 111.7 . . ?
C17B C18B H18C 153.6 . . ?
C17B C18B H18D 77.4 . . ?
C2 C18B H18E 63.3 . . ?
C2 C18B H18F 113.7 . . ?
C2 C18B H18C 104.0 . . ?
C2 C18B H18D 104.0 . . ?
C2 C18B C17B 50.9(14) . . ?
C18A C19A H19A 110.5 . . ?
C18A C19A H19B 110.5 . . ?
C18A C19A C20A 106.3(16) . . ?
H19A C19A H19B 108.7 . . ?
C20A C19A H19A 110.5 . . ?
C20A C19A H19B 110.5 . . ?
C18B C19B H19C 109.8 . . ?
C18B C19B H19D 109.8 . . ?
H19C C19B H19D 108.2 . . ?
C20B C19B C18B 109.4(15) . . ?
C20B C19B H19C 109.8 . . ?
C20B C19B H19D 109.8 . . ?
C19A C20A H20A 119.6 . . ?
C21A C20A C19A 120.7(19) . . ?
C21A C20A H20A 119.6 . . ?
C19B C20B H20B 119.7 . . ?
C21B C20B C19B 121(2) . . ?
C21B C20B H20B 119.7 . . ?
C20A C21A C22A 127.7(18) . . ?
C20A C21A C23A 133.8(17) . . ?
C23A C21A C22A 98.5(19) . . ?
C20B C21B C22B 131(2) . . ?
C20B C21B C23B 113.1(18) . . ?
C23B C21B C22B 116(2) . . ?
C21A C22A H22A 109.5 . . ?
C21A C22A H22B 109.5 . . ?
C21A C22A H22C 109.5 . . ?
H22A C22A H22B 109.5 . . ?
H22A C22A H22C 109.5 . . ?
H22B C22A H22C 109.5 . . ?
C21B C22B H22D 109.5 . . ?
C21B C22B H22E 109.5 . . ?
C21B C22B H22F 109.5 . . ?
H22D C22B H22E 109.5 . . ?
H22D C22B H22F 109.5 . . ?
H22E C22B H22F 109.5 . . ?
C21A C23A H23A 109.5 . . ?
C21A C23A H23B 109.5 . . ?
C21A C23A H23C 109.5 . . ?
H23A C23A H23B 109.5 . . ?
H23A C23A H23C 109.5 . . ?
H23B C23A H23C 109.5 . . ?
C21B C23B H23D 109.5 . . ?
C21B C23B H23E 109.5 . . ?
C21B C23B H23F 109.5 . . ?
H23D C23B H23E 109.5 . . ?
H23D C23B H23F 109.5 . . ?
H23E C23B H23F 109.5 . . ?
C17A C24A H24A 109.5 . . ?
C17A C24A H24B 109.5 . . ?
C17A C24A H24C 109.5 . . ?
H24A C24A H24B 109.5 . . ?
H24A C24A H24C 109.5 . . ?
H24B C24A H24C 109.5 . . ?
C9B C24B H24D 109.5 . . ?
C9B C24B H24E 109.5 . . ?
C9B C24B H24F 109.5 . . ?
H24D C24B H24E 109.5 . . ?
H24D C24B H24F 109.5 . . ?
H24E C24B H24F 109.5 . . ?
C9A C25A H25A 109.5 . . ?
C9A C25A H25B 109.5 . . ?
C9A C25A H25C 109.5 . . ?
H25A C25A H25B 109.5 . . ?
H25A C25A H25C 109.5 . . ?
H25B C25A H25C 109.5 . . ?
C14B C15B C16B 107.3(17) . . ?
C14B C15B H15C 110.3 . . ?
C14B C15B H15D 110.3 . . ?
C14B C15B C1 58.7(12) . . ?
C16B C15B H15C 110.3 . . ?
C16B C15B H15D 110.3 . . ?
C16B C15B C1 58.3(12) . . ?
H15C C15B H15D 108.5 . . ?
C1 C15B H15C 153.9 . . ?
C1 C15B H15D 97.6 . . ?
C16B C17B C18B 117.3(15) . . ?
C16B C17B C25B 125(2) . . ?
C25B C17B C18B 117(2) . . ?
C2 C17B C16B 59.3(16) . . ?
C2 C17B C18B 62.8(12) . . ?
C2 C17B C25B 161(2) . . ?
C17B C25B H25D 109.5 . . ?
C17B C25B H25E 109.5 . . ?
C17B C25B H25F 109.5 . . ?
H25D C25B H25E 109.5 . . ?
H25D C25B H25F 109.5 . . ?
H25E C25B H25F 109.5 . . ?
C14B C1 C16B 106.8(17) . . ?
C14B C1 C15B 57.5(12) . . ?
C14B C1 H1A 110.4 . . ?
C14B C1 H1B 110.4 . . ?
C16B C1 C15B 58.9(12) . . ?
C16B C1 H1A 110.4 . . ?
C16B C1 H1B 110.4 . . ?
C15B C1 H1A 97.9 . . ?
C15B C1 H1B 153.5 . . ?
H1A C1 H1B 108.6 . . ?
C16B C2 C18B 121.8(19) . . ?
C16B C2 C17B 60.8(15) . . ?
C16B C2 C3 129(2) . . ?
C17B C2 C18B 66.3(12) . . ?
C17B C2 C3 152(2) . . ?
C3 C2 C18B 109(3) . . ?
C2 C3 H3A 109.5 . . ?
C2 C3 H3B 109.5 . . ?
C2 C3 H3C 109.5 . . ?
H3A C3 H3B 109.5 . . ?
H3A C3 H3C 109.5 . . ?
H3B C3 H3C 109.5 . . ?

loop_
_geom_bond_atom_site_label_1
_geom_bond_atom_site_label_2
_geom_bond_distance
_geom_bond_site_symmetry_2
_geom_bond_publ_flag
O6C C5C 1.13(3) . ?
O8C H8C 0.8400 . ?
O8C C5C 1.25(2) . ?
O10A C9A 1.51(3) . ?
O10A C11A 1.41(3) . ?
O10B C9B 1.42(3) . ?
O10B C11B 1.39(3) . ?
O26A H26A 0.8400 . ?
O26A C8A 1.35(3) . ?
O26B H26B 0.8400 . ?
O26B C8B 1.36(3) . ?
O27A H27A 0.8400 . ?
O27A C5A 1.38(2) . ?
O27B H27B 0.8400 . ?
O27B C5B 1.39(2) . ?
O28A C2A 1.24(2) . ?
O28B C2B 1.27(3) . ?
N1A C1C 1.33(2) . ?
N1A C2A 1.35(2) . ?
N1A C13A 1.58(3) . ?
N1B C2B 1.36(3) . ?
N1B C4C 1.40(2) . ?
N1B C13B 1.42(3) . ?
C1C H1C 1.0000 . ?
C1C C2C 1.52(3) . ?
C1C C5C 1.67(4) . ?
C2A C3A 1.47(2) . ?
C2B C3B 1.50(2) . ?
C2C H2CA 0.9900 . ?
C2C H2CB 0.9900 . ?
C2C C3C 1.54(3) . ?
C3A C4A 1.38(2) . ?
C3A C12A 1.48(3) . ?
C3B C4B 1.38(2) . ?
C3B C12B 1.42(3) . ?
C3C H3CA 0.9900 . ?
C3C H3CB 0.9900 . ?
C3C C4C 1.51(3) . ?
C4A H4A 0.9500 . ?
C4A C5A 1.38(2) . ?
C4B H4B 0.9500 . ?
C4B C5B 1.38(2) . ?
C4C H4CA 0.9900 . ?
C4C H4CB 0.9900 . ?
C5A C6A 1.41(3) . ?
C5B C6B 1.46(3) . ?
C6A C7A 1.42(2) . ?
C6A C11A 1.34(2) . ?
C6B C7B 1.49(2) . ?
C6B C11B 1.38(2) . ?
C7A H7AA 0.9900 . ?
C7A H7AB 0.9900 . ?
C7A C8A 1.58(2) . ?
C7B H7BA 0.9900 . ?
C7B H7BB 0.9900 . ?
C7B C8B 1.53(2) . ?
C8A H8A 1.0000 . ?
C8A C9A 1.52(3) . ?
C8B H8B 1.0000 . ?
C8B C9B 1.53(3) . ?
C9A C14A 1.504(19) . ?
C9A C25A 1.507(17) . ?
C9B C14B 1.527(17) . ?
C9B C24B 1.50(2) . ?
C11A C12A 1.43(2) . ?
C11B C12B 1.30(2) . ?
C12A C13A 1.44(2) . ?
C12B C13B 1.62(2) . ?
C13A H13A 0.9900 . ?
C13A H13B 0.9900 . ?
C13B H13C 0.9900 . ?
C13B H13D 0.9900 . ?
C14A H14A 0.9900 . ?
C14A H14B 0.9900 . ?
C14A C15A 1.511(17) . ?
C14B H14C 0.9900 . ?
C14B H14D 0.9900 . ?
C14B H14E 0.9900 . ?
C14B H14F 0.9900 . ?
C14B C15B 1.50(2) . ?
C14B C1 1.52(2) . ?
C15A H15A 0.9900 . ?
C15A H15B 0.9900 . ?
C15A C16A 1.525(18) . ?
C16A H16A 0.9500 . ?
C16A C17A 1.249(19) . ?
C16B H16C 0.9500 . ?
C16B H16B 0.9500 . ?
C16B C15B 1.537(19) . ?
C16B C17B 1.33(2) . ?
C16B C1 1.529(19) . ?
C16B C2 1.31(3) . ?
C17A C18A 1.545(18) . ?
C17A C24A 1.508(17) . ?
C18A H18A 0.9900 . ?
C18A H18B 0.9900 . ?
C18A C19A 1.512(17) . ?
C18B H18E 0.9900 . ?
C18B H18F 0.9900 . ?
C18B H18C 0.9900 . ?
C18B H18D 0.9900 . ?
C18B C19B 1.497(17) . ?
C18B C17B 1.557(19) . ?
C18B C2 1.51(2) . ?
C19A H19A 0.9900 . ?
C19A H19B 0.9900 . ?
C19A C20A 1.560(19) . ?
C19B H19C 0.9900 . ?
C19B H19D 0.9900 . ?
C19B C20B 1.496(19) . ?
C20A H20A 0.9500 . ?
C20A C21A 1.30(2) . ?
C20B H20B 0.9500 . ?
C20B C21B 1.28(2) . ?
C21A C22A 1.514(18) . ?
C21A C23A 1.498(19) . ?
C21B C22B 1.501(17) . ?
C21B C23B 1.480(18) . ?
C22A H22A 0.9800 . ?
C22A H22B 0.9800 . ?
C22A H22C 0.9800 . ?
C22B H22D 0.9800 . ?
C22B H22E 0.9800 . ?
C22B H22F 0.9800 . ?
C23A H23A 0.9800 . ?
C23A H23B 0.9800 . ?
C23A H23C 0.9800 . ?
C23B H23D 0.9800 . ?
C23B H23E 0.9800 . ?
C23B H23F 0.9800 . ?
C24A H24A 0.9800 . ?
C24A H24B 0.9800 . ?
C24A H24C 0.9800 . ?
C24B H24D 0.9800 . ?
C24B H24E 0.9800 . ?
C24B H24F 0.9800 . ?
C25A H25A 0.9800 . ?
C25A H25B 0.9800 . ?
C25A H25C 0.9800 . ?
C15B H15C 0.9900 . ?
C15B H15D 0.9900 . ?
C15B C1 1.60(4) . ?
C17B C25B 1.514(19) . ?
C17B C2 1.32(3) . ?
C25B H25D 0.9800 . ?
C25B H25E 0.9800 . ?
C25B H25F 0.9800 . ?
C1 H1A 0.9900 . ?
C1 H1B 0.9900 . ?
C2 C3 1.48(2) . ?
C3 H3A 0.9800 . ?
C3 H3B 0.9800 . ?
C3 H3C 0.9800 . ?

loop_
_geom_hbond_atom_site_label_D
_geom_hbond_atom_site_label_H
_geom_hbond_atom_site_label_A
_geom_hbond_distance_DH
_geom_hbond_distance_HA
_geom_hbond_distance_DA
_geom_hbond_angle_DHA
_geom_hbond_site_symmetry_A
_geom_hbond_publ_flag
O26A H26A O28B 0.84 1.84 2.67(3) 172.9 1_554 yes
O27A H27A O28B 0.84 1.94 2.76(2) 164.7 4_465 yes
O27B H27B O28A 0.84 1.86 2.68(2) 165.6 4_566 yes

loop_
_geom_torsion_atom_site_label_1
_geom_torsion_atom_site_label_2
_geom_torsion_atom_site_label_3
_geom_torsion_atom_site_label_4
_geom_torsion
_geom_torsion_site_symmetry_1
_geom_torsion_site_symmetry_2
_geom_torsion_site_symmetry_3
_geom_torsion_site_symmetry_4
_geom_torsion_publ_flag
O10A C9A C14A C15A 63(3) . . . . ?
O10A C11A C12A C3A -174(2) . . . . ?
O10A C11A C12A C13A -6(4) . . . . ?
O10B C9B C14B C15B 157(3) . . . . ?
O10B C9B C14B C1 80(3) . . . . ?
O10B C11B C12B C3B -175(2) . . . . ?
O10B C11B C12B C13B -12(4) . . . . ?
O26A C8A C9A O10A -55(2) . . . . ?
O26A C8A C9A C14A -175(2) . . . . ?
O26A C8A C9A C25A 55(3) . . . . ?
O26B C8B C9B O10B 174.3(15) . . . . ?
O26B C8B C9B C14B 66(2) . . . . ?
O26B C8B C9B C24B -61(2) . . . . ?
O27A C5A C6A C7A 6(4) . . . . ?
O27A C5A C6A C11A -167(2) . . . . ?
O27B C5B C6B C7B 7(3) . . . . ?
O27B C5B C6B C11B -172(2) . . . . ?
O28A C2A C3A C4A 5(5) . . . . ?
O28A C2A C3A C12A 172(3) . . . . ?
O28B C2B C3B C4B 1(4) . . . . ?
O28B C2B C3B C12B 172(3) . . . . ?
N1A C1C C2C C3C -64(3) . . . . ?
N1A C1C C5C O6C 22(3) . . . . ?
N1A C1C C5C O8C -161.2(19) . . . . ?
N1A C2A C3A C4A -177(3) . . . . ?
N1A C2A C3A C12A -10(3) . . . . ?
N1B C2B C3B C4B -177(2) . . . . ?
N1B C2B C3B C12B -7(3) . . . . ?
C1C N1A C2A O28A -7(4) . . . . ?
C1C N1A C2A C3A 175(3) . . . . ?
C1C N1A C13A C12A -171(2) . . . . ?
C1C C2C C3C C4C 174.4(15) . . . . ?
C2A N1A C1C C2C 125(3) . . . . ?
C2A N1A C1C C5C -109(3) . . . . ?
C2A N1A C13A C12A -4(3) . . . . ?
C2A C3A C4A C5A 169(3) . . . . ?
C2A C3A C12A C11A 179(2) . . . . ?
C2A C3A C12A C13A 8(3) . . . . ?
C2B N1B C4C C3C -112(3) . . . . ?
C2B N1B C13B C12B 8(3) . . . . ?
C2B C3B C4B C5B 171(2) . . . . ?
C2B C3B C12B C11B 177(2) . . . . ?
C2B C3B C12B C13B 11(2) . . . . ?
C2C C1C C5C O6C 150(2) . . . . ?
C2C C1C C5C O8C -33(3) . . . . ?
C2C C3C C4C N1B 71(2) . . . . ?
C3A C4A C5A O27A 169(2) . . . . ?
C3A C4A C5A C6A 4(4) . . . . ?
C3A C12A C13A N1A -3(3) . . . . ?
C3B C4B C5B O27B 173(2) . . . . ?
C3B C4B C5B C6B 5(3) . . . . ?
C3B C12B C13B N1B -11(2) . . . . ?
C4A C3A C12A C11A -13(3) . . . . ?
C4A C3A C12A C13A 176(2) . . . . ?
C4A C5A C6A C7A 171(2) . . . . ?
C4A C5A C6A C11A -2(4) . . . . ?
C4B C3B C12B C11B -11(4) . . . . ?
C4B C3B C12B C13B -178(2) . . . . ?
C4B C5B C6B C7B 176(2) . . . . ?
C4B C5B C6B C11B -3(4) . . . . ?
C4C N1B C2B O28B 3(4) . . . . ?
C4C N1B C2B C3B -178(2) . . . . ?
C4C N1B C13B C12B -176(2) . . . . ?
C5A C6A C7A C8A -163(2) . . . . ?
C5A C6A C11A O10A -177(3) . . . . ?
C5A C6A C11A C12A -8(4) . . . . ?
C5B C6B C7B C8B 159(2) . . . . ?
C5B C6B C11B O10B -178(2) . . . . ?
C5B C6B C11B C12B -6(3) . . . . ?
C5C C1C C2C C3C 170.1(15) . . . . ?
C6A C7A C8A O26A 74(2) . . . . ?
C6A C7A C8A C9A -46(3) . . . . ?
C6A C11A C12A C3A 15(3) . . . . ?
C6A C11A C12A C13A -176(3) . . . . ?
C6B C7B C8B O26B 168(2) . . . . ?
C6B C7B C8B C9B 53(3) . . . . ?
C6B C11B C12B C3B 13(4) . . . . ?
C6B C11B C12B C13B 176(2) . . . . ?
C7A C6A C11A O10A 9(4) . . . . ?
C7A C6A C11A C12A 179(2) . . . . ?
C7A C8A C9A O10A 65(2) . . . . ?
C7A C8A C9A C14A -55(3) . . . . ?
C7A C8A C9A C25A 175(2) . . . . ?
C7B C6B C11B O10B 3(4) . . . . ?
C7B C6B C11B C12B 175(2) . . . . ?
C7B C8B C9B O10B -65(2) . . . . ?
C7B C8B C9B C14B -172.8(18) . . . . ?
C7B C8B C9B C24B 61(3) . . . . ?
C8A C9A C14A C15A -176.5(19) . . . . ?
C8B C9B C14B C15B -92(3) . . . . ?
C8B C9B C14B C1 -169(3) . . . . ?
C9A O10A C11A C6A 10(4) . . . . ?
C9A O10A C11A C12A -161(2) . . . . ?
C9A C14A C15A C16A 173.2(19) . . . . ?
C9B O10B C11B C6B -19(4) . . . . ?
C9B O10B C11B C12B 169(2) . . . . ?
C9B C14B C15B C16B -131(3) . . . . ?
C9B C14B C15B C1 -98(3) . . . . ?
C9B C14B C1 C16B 165(2) . . . . ?
C9B C14B C1 C15B 131(3) . . . . ?
C11A O10A C9A C8A -47(2) . . . . ?
C11A O10A C9A C14A 77(2) . . . . ?
C11A O10A C9A C25A -160(2) . . . . ?
C11A C6A C7A C8A 11(3) . . . . ?
C11A C12A C13A N1A -172(3) . . . . ?
C11B O10B C9B C8B 49(3) . . . . ?
C11B O10B C9B C14B 161(2) . . . . ?
C11B O10B C9B C24B -78(3) . . . . ?
C11B C6B C7B C8B -22(3) . . . . ?
C11B C12B C13B N1B -176(2) . . . . ?
C12A C3A C4A C5A 5(3) . . . . ?
C12B C3B C4B C5B 2(3) . . . . ?
C13A N1A C1C C2C -70(3) . . . . ?
C13A N1A C1C C5C 56(3) . . . . ?
C13A N1A C2A O28A -173(3) . . . . ?
C13A N1A C2A C3A 9(3) . . . . ?
C13B N1B C2B O28B -180(3) . . . . ?
C13B N1B C2B C3B -1(3) . . . . ?
C13B N1B C4C C3C 71(3) . . . . ?
C14A C15A C16A C17A 103(2) . . . . ?
C14B C15B C1 C16B -142(3) . . . . ?
C15A C16A C17A C18A -164(2) . . . . ?
C15A C16A C17A C24A 20(3) . . . . ?
C16A C17A C18A C19A -129(2) . . . . ?
C16B C15B C1 C14B 142(3) . . . . ?
C16B C17B C2 C18B -154.9(17) . . . . ?
C16B C17B C2 C3 119(6) . . . . ?
C17A C18A C19A C20A 151.2(19) . . . . ?
C18A C19A C20A C21A 147.8(19) . . . . ?
C18B C19B C20B C21B -175.2(18) . . . . ?
C18B C17B C2 C16B 154.9(17) . . . . ?
C18B C17B C2 C3 -86(6) . . . . ?
C19A C20A C21A C22A 25(3) . . . . ?
C19A C20A C21A C23A -153(2) . . . . ?
C19B C18B C17B C16B -114(2) . . . . ?
C19B C18B C17B C25B 64(2) . . . . ?
C19B C18B C17B C2 -137.8(19) . . . . ?
C19B C18B C2 C16B 39(3) . . . . ?
C19B C18B C2 C17B 64(3) . . . . ?
C19B C18B C2 C3 -146(3) . . . . ?
C19B C20B C21B C22B 19(3) . . . . ?
C19B C20B C21B C23B -160(2) . . . . ?
C24A C17A C18A C19A 49.0(18) . . . . ?
C24B C9B C14B C15B 36(4) . . . . ?
C24B C9B C14B C1 -40(3) . . . . ?
C25A C9A C14A C15A -51(3) . . . . ?
C15B C14B C1 C16B 34(3) . . . . ?
C15B C16B C17B C18B -174(2) . . . . ?
C15B C16B C17B C25B 9(3) . . . . ?
C15B C16B C17B C2 -149(2) . . . . ?
C15B C16B C1 C14B -33(3) . . . . ?
C15B C16B C2 C18B 87(4) . . . . ?
C15B C16B C2 C17B 60(3) . . . . ?
C15B C16B C2 C3 -88(4) . . . . ?
C17B C16B C15B C14B -177(3) . . . . ?
C17B C16B C15B C1 150(2) . . . . ?
C17B C16B C1 C14B -96(4) . . . . ?
C17B C16B C1 C15B -63(3) . . . . ?
C17B C16B C2 C18B 27.2(18) . . . . ?
C17B C16B C2 C3 -148(3) . . . . ?
C17B C18B C19B C20B 72(2) . . . . ?
C17B C18B C2 C16B -25.8(18) . . . . ?
C17B C18B C2 C3 150(2) . . . . ?
C25B C17B C2 C16B -110(8) . . . . ?
C25B C17B C2 C18B 95(7) . . . . ?
C25B C17B C2 C3 9(11) . . . . ?
C1 C14B C15B C16B -34(3) . . . . ?
C1 C16B C15B C14B 34(3) . . . . ?
C1 C16B C17B C18B -121(3) . . . . ?
C1 C16B C17B C25B 62(4) . . . . ?
C1 C16B C17B C2 -96(3) . . . . ?
C1 C16B C2 C18B 168(2) . . . . ?
C1 C16B C2 C17B 141(3) . . . . ?
C1 C16B C2 C3 -7(4) . . . . ?
C2 C16B C15B C14B 134(3) . . . . ?
C2 C16B C15B C1 101(3) . . . . ?
C2 C16B C17B C18B -25.1(18) . . . . ?
C2 C16B C17B C25B 158(3) . . . . ?
C2 C16B C1 C14B -172(2) . . . . ?
C2 C16B C1 C15B -139(3) . . . . ?
C2 C18B C19B C20B 26(3) . . . . ?
C2 C18B C17B C16B 24.2(19) . . . . ?
C2 C18B C17B C25B -159(3) . . . . ?
